data_4130562
loop_
_publ_author_name
'Mon, Marta'
'Ferrando-Soria, Jes\'us'
'Grancha, Thais'
'Fortea-P\'erez, Francisco R'
'Gascon, Jorge'
'Leyva-P\'erez, Antonio'
'Armentano, Donatella'
'Pardo, Emilio'

_publ_section_title
;
 Selective Gold Recovery and Catalysis in a Highly Flexible
 Methionine-Decorated Metal-Organic Framework.
;
_journal_issue 25
_journal_name_full 'Journal of the American Chemical Society'
_journal_page_first 7864
_journal_page_last 7867
_journal_paper_doi 10.1021/jacs.6b04635
_journal_volume 138
_journal_year 2016
_chemical_formula_sum 'C39 H70 Au2 Ca Cl2 Cu6 N6 O27 S6'
_chemical_formula_weight 2133.52
_space_group_crystal_system hexagonal
_space_group_IT_number 173
_space_group_name_Hall 'P 6c'
_space_group_name_H-M_alt 'P 63'
_atom_sites_solution_hydrogens geom
_audit_creation_method SHELXL-2013
_cell_angle_alpha 90
_cell_angle_beta 90
_cell_angle_gamma 120
_cell_formula_units_Z 2
_cell_length_a 17.7487(12)
_cell_length_b 17.7487(12)
_cell_length_c 12.6950(12)
_cell_measurement_reflns_used 929
_cell_measurement_temperature 90(2)
_cell_measurement_theta_max 19.32
_cell_measurement_theta_min 2.3
_cell_volume 3463.4(5)
_computing_cell_refinement 'Bruker APEX'
_computing_data_collection 'Bruker APEX'
_computing_data_reduction 'Bruker SAINT'
_computing_molecular_graphics 'Bruker SHELXTL'
_computing_publication_material 'Bruker SHELXTL'
_computing_structure_refinement 'SHELXL-2013 (Sheldrick, 2013)'
_computing_structure_solution 'SHELXS-2013 (Sheldrick, 2013)'
_diffrn_ambient_temperature 90(2)
_diffrn_measured_fraction_theta_full 0.586
_diffrn_measured_fraction_theta_max 0.998
_diffrn_measurement_device_type 'CCD area detector'
_diffrn_measurement_method 'phi and omega scans'
_diffrn_radiation_type MoK\a
_diffrn_radiation_wavelength 0.71073
_diffrn_reflns_av_R_equivalents 0.1605
_diffrn_reflns_av_unetI/netI 0.1059
_diffrn_reflns_Laue_measured_fraction_full 0.586
_diffrn_reflns_Laue_measured_fraction_max 0.998
_diffrn_reflns_limit_h_max 17
_diffrn_reflns_limit_h_min -16
_diffrn_reflns_limit_k_max 17
_diffrn_reflns_limit_k_min -17
_diffrn_reflns_limit_l_max 12
_diffrn_reflns_limit_l_min -12
_diffrn_reflns_number 17758
_diffrn_reflns_point_group_measured_fraction_full 0.579
_diffrn_reflns_point_group_measured_fraction_max 0.996
_diffrn_reflns_theta_full 25.242
_diffrn_reflns_theta_max 20.877
_diffrn_reflns_theta_min 1.325
_diffrn_source 'fine-focus sealed tube'
_exptl_absorpt_coefficient_mu 6.433
_exptl_absorpt_correction_T_max 0.610
_exptl_absorpt_correction_T_min 0.540
_exptl_absorpt_correction_type multi-scan
_exptl_absorpt_process_details sadabs
_exptl_crystal_colour green
_exptl_crystal_density_diffrn 2.046
_exptl_crystal_description hexagonal-prism
_exptl_crystal_F_000 2088
_exptl_crystal_size_max 0.10
_exptl_crystal_size_mid 0.08
_exptl_crystal_size_min 0.08
_refine_diff_density_max 1.959
_refine_diff_density_min -2.018
_refine_diff_density_rms 0.355
_refine_ls_abs_structure_details
;
 Flack x determined using 532 quotients [(I+)-(I-)]/[(I+)+(I-)]
 (Parsons and Flack (2004), Acta Cryst. A60, s61).
;
_refine_ls_abs_structure_Flack 0.472(17)
_refine_ls_extinction_coef 0.016(4)
_refine_ls_extinction_expression Fc^*^=kFc[1+0.001xFc^2^\l^3^/sin(2\q)]^-1/4^
_refine_ls_extinction_method SHELXL
_refine_ls_goodness_of_fit_ref 1.065
_refine_ls_hydrogen_treatment constr
_refine_ls_matrix_type full
_refine_ls_number_parameters 104
_refine_ls_number_reflns 2429
_refine_ls_number_restraints 11
_refine_ls_restrained_S_all 1.075
_refine_ls_R_factor_all 0.1772
_refine_ls_R_factor_gt 0.1162
_refine_ls_shift/su_max 0.000
_refine_ls_shift/su_mean 0.000
_refine_ls_structure_factor_coef Fsqd
_refine_ls_weighting_details 'w=1/[\s^2^(Fo^2^)+(0.1971P)^2^+113.5977P] where P=(Fo^2^+2Fc^2^)/3'
_refine_ls_weighting_scheme calc
_refine_ls_wR_factor_gt 0.3188
_refine_ls_wR_factor_ref 0.3687
_reflns_Friedel_coverage 0.884
_reflns_Friedel_fraction_full 0.572
_reflns_Friedel_fraction_max 0.993
_reflns_number_gt 1461
_reflns_number_total 2429
_reflns_threshold_expression 'I > 2\s(I)'
_cod_data_source_file ja6b04635_si_003.cif
_cod_data_source_block AuI_1
_cod_original_cell_volume 3463.3(6)
_cod_database_code 4130562
_shelx_space_group_comment
;
The symmetry employed for this shelxl refinement is uniquely defined
by the following loop, which should always be used as a source of
symmetry information in preference to the above space-group names.
They are only intended as comments.
;
_shelxl_version_number 2013-4

loop_
_space_group_symop_operation_xyz
'x, y, z'
'-y, x-y, z'
'-x+y, -x, z'
'-x, -y, z+1/2'
'y, -x+y, z+1/2'
'x-y, x, z+1/2'

loop_
_atom_site_label
_atom_site_type_symbol
_atom_site_fract_x
_atom_site_fract_y
_atom_site_fract_z
_atom_site_U_iso_or_equiv
_atom_site_adp_type
_atom_site_occupancy
_atom_site_site_symmetry_order
_atom_site_calc_flag
_atom_site_refinement_flags_posn
_atom_site_refinement_flags_adp
_atom_site_refinement_flags_occupancy
Cu1 Cu 0.4455(5) 0.5829(5) 0.662(2) 0.021(3) Uani 1 1 d . . .
Cu2 Cu 0.4449(5) 0.5822(5) 0.400(2) 0.021(3) Uani 1 1 d . . .
Ca1 Ca 0.3333 0.6667 0.529(3) 0.010(3) Uani 1 3 d S T P
O1H O 0.4659(11) 0.6431(12) 0.538(4) 0.012(5) Uiso 1 1 d . . .
O1 O 0.325(2) 0.561(2) 0.670(3) 0.010(9) Uiso 1 1 d . . .
O2 O 0.553(2) 0.574(2) 0.673(3) 0.019(9) Uiso 1 1 d . . .
O3 O 0.324(2) 0.563(2) 0.404(4) 0.023(11) Uiso 1 1 d . . .
O4 O 0.5165(19) 0.715(2) 0.315(3) 0.015(8) Uiso 1 1 d . . .
O5 O 0.557(3) 0.579(3) 0.378(4) 0.036(12) Uiso 1 1 d . . .
O6 O 0.198(3) 0.500(3) 0.762(4) 0.057(14) Uiso 1 1 d . . .
N1 N 0.402(3) 0.505(4) 0.779(5) 0.046(16) Uiso 1 1 d . . .
N2 N 0.406(2) 0.495(2) 0.295(3) 0.004(9) Uiso 1 1 d . . .
C1 C 0.281(5) 0.511(5) 0.727(6) 0.05(2) Uiso 1 1 d . . .
C2 C 0.321(3) 0.472(3) 0.810(5) 0.038(15) Uiso 1 1 d D . .
H2A H 0.3186 0.4907 0.8837 0.046 Uiso 1 1 calc R U .
C3 C 0.535(3) 0.519(3) 0.315(5) 0.020(14) Uiso 1 1 d . . .
C4 C 0.449(3) 0.472(3) 0.261(4) 0.015(14) Uiso 1 1 d . . .
C5 C 0.270(3) 0.504(3) 0.321(5) 0.012(13) Uiso 1 1 d . . .
C6 C 0.301(3) 0.448(2) 0.270(5) 0.022(12) Uiso 1 1 d D . .
H6A H 0.2914 0.4470 0.1919 0.027 Uiso 1 1 calc R U .
C1S C 0.255(3) 0.373(3) 0.794(6) 0.09(2) Uiso 1 1 d D . .
H1SA H 0.2935 0.3517 0.7668 0.114 Uiso 1 1 calc R U .
H1SB H 0.2429 0.3519 0.8679 0.114 Uiso 1 1 calc R U .
C2S C 0.1694 0.3124 0.7401 0.599 Uiso 1 1 d D . .
H2SA H 0.1662 0.3339 0.6693 0.719 Uiso 1 1 calc R U .
H2SB H 0.1191 0.3041 0.7828 0.719 Uiso 1 1 calc R U .
S1 S 0.1752 0.2115 0.7325 0.389 Uiso 1 1 d D . .
C3S C 0.0872 0.1017 0.6973 0.420 Uiso 1 1 d D . .
H3SA H 0.0431 0.0795 0.7530 0.630 Uiso 1 1 calc R U .
H3SB H 0.1112 0.0628 0.6893 0.630 Uiso 1 1 calc R U .
H3SC H 0.0605 0.1042 0.6307 0.630 Uiso 1 1 calc R U .
C4S C 0.2587 0.3547 0.3126 0.103 Uiso 1 1 d D . .
H4SA H 0.2798 0.3230 0.2686 0.124 Uiso 1 1 calc R U .
H4SB H 0.1952 0.3271 0.3005 0.124 Uiso 1 1 calc R U .
C5S C 0.2720 0.3386 0.4293 0.225 Uiso 1 1 d D . .
H5SA H 0.2724 0.2831 0.4244 0.270 Uiso 1 1 calc R U .
H5SB H 0.2146 0.3223 0.4600 0.270 Uiso 1 1 calc R U .
S2 S 0.3464 0.3923 0.5446 0.296 Uiso 1 1 d D . .
C6S C 0.2331 0.3415 0.5990 0.167 Uiso 1 1 d D . .
H6SA H 0.2150 0.3853 0.6026 0.250 Uiso 1 1 calc R U .
H6SB H 0.2318 0.3188 0.6697 0.250 Uiso 1 1 calc R U .
H6SC H 0.1932 0.2937 0.5529 0.250 Uiso 1 1 calc R U .
Cl1 Cl 0.310(4) 0.209(4) 0.386(5) 0.23(3) Uiso 0.6667 1 d . . P
Au1 Au 0.2075 0.1650 0.5519 0.467 Uiso 0.3333 1 d . . P
Au2 Au 0.4047 0.2664 0.5314 0.479 Uiso 0.3333 1 d D . P
O1M O 0.017(3) 0.325(3) 0.530(9) 0.148(18) Uiso 1 1 d . . .
C1M C 0.019(5) 0.263(5) 0.613(6) 0.09(2) Uiso 1 1 d . . .
O1W O 0.396(3) 0.632(3) 0.089(4) 0.109(17) Uiso 1 1 d . . .

loop_
_atom_site_aniso_label
_atom_site_aniso_U_11
_atom_site_aniso_U_22
_atom_site_aniso_U_33
_atom_site_aniso_U_23
_atom_site_aniso_U_13
_atom_site_aniso_U_12
Cu1 0.020(5) 0.021(5) 0.023(5) 0.004(4) 0.000(4) 0.012(4)
Cu2 0.026(6) 0.029(5) 0.019(5) -0.006(4) -0.001(4) 0.022(4)
Ca1 0.010(4) 0.010(4) 0.009(6) 0.000 0.000 0.0049(18)

loop_
_atom_type_symbol
_atom_type_description
_atom_type_scat_dispersion_real
_atom_type_scat_dispersion_imag
_atom_type_scat_source
C C 0.0033 0.0016 'International Tables Vol C Tables 4.2.6.8 and 6.1.1.4'
H H 0.0000 0.0000 'International Tables Vol C Tables 4.2.6.8 and 6.1.1.4'
N N 0.0061 0.0033 'International Tables Vol C Tables 4.2.6.8 and 6.1.1.4'
O O 0.0106 0.0060 'International Tables Vol C Tables 4.2.6.8 and 6.1.1.4'
S S 0.1246 0.1234 'International Tables Vol C Tables 4.2.6.8 and 6.1.1.4'
Ca Ca 0.2262 0.3064 'International Tables Vol C Tables 4.2.6.8 and 6.1.1.4'
Cu Cu 0.3201 1.2651 'International Tables Vol C Tables 4.2.6.8 and 6.1.1.4'
Au Au -2.0133 8.8022 'International Tables Vol C Tables 4.2.6.8 and 6.1.1.4'
Cl Cl 0.1484 0.1585 'International Tables Vol C Tables 4.2.6.8 and 6.1.1.4'

loop_
_geom_angle_atom_site_label_1
_geom_angle_atom_site_label_2
_geom_angle_atom_site_label_3
_geom_angle
_geom_angle_site_symmetry_1
_geom_angle_site_symmetry_3
O1H Cu1 N1 168.3(18) . .
O1H Cu1 O1 92.0(12) . .
N1 Cu1 O1 79.1(18) . .
O1H Cu1 O2 100.7(12) . .
N1 Cu1 O2 87.2(19) . .
O1 Cu1 O2 164.8(15) . .
O1H Cu1 O6 95.0(14) . 2_665
N1 Cu1 O6 93(2) . 2_665
O1 Cu1 O6 94.9(15) . 2_665
O2 Cu1 O6 92.4(15) . 2_665
O1H Cu1 Ca1 47.2(7) . .
N1 Cu1 Ca1 125.1(16) . .
O1 Cu1 Ca1 46.3(10) . .
O2 Cu1 Ca1 147.6(11) . .
O6 Cu1 Ca1 87.8(11) 2_665 .
N2 Cu2 O1H 163.0(13) . .
N2 Cu2 O3 87.3(15) . .
O1H Cu2 O3 87.9(12) . .
N2 Cu2 O5 81.3(16) . .
O1H Cu2 O5 102.3(13) . .
O3 Cu2 O5 168.4(17) . .
N2 Cu2 O4 107.0(13) . .
O1H Cu2 O4 89.9(11) . .
O3 Cu2 O4 100.4(13) . .
O5 Cu2 O4 85.2(14) . .
N2 Cu2 Ca1 129.4(11) . .
O1H Cu2 Ca1 48.5(7) . .
O3 Cu2 Ca1 42.1(11) . .
O5 Cu2 Ca1 149.3(12) . .
O4 Cu2 Ca1 85.3(8) . .
O3 Ca1 O3 80.1(14) 3_565 2_665
O3 Ca1 O3 80.1(14) 3_565 .
O3 Ca1 O3 80.1(14) 2_665 .
O3 Ca1 O1 86.6(7) 3_565 3_565
O3 Ca1 O1 137.9(14) 2_665 3_565
O3 Ca1 O1 136.6(14) . 3_565
O3 Ca1 O1 136.6(14) 3_565 2_665
O3 Ca1 O1 86.6(7) 2_665 2_665
O3 Ca1 O1 137.9(14) . 2_665
O1 Ca1 O1 76.2(12) 3_565 2_665
O3 Ca1 O1 137.9(14) 3_565 .
O3 Ca1 O1 136.6(14) 2_665 .
O3 Ca1 O1 86.6(7) . .
O1 Ca1 O1 76.2(12) 3_565 .
O1 Ca1 O1 76.2(12) 2_665 .
O3 Ca1 O1H 72.3(11) 3_565 2_665
O3 Ca1 O1H 67.8(11) 2_665 2_665
O3 Ca1 O1H 140.5(16) . 2_665
O1 Ca1 O1H 70.1(11) 3_565 2_665
O1 Ca1 O1H 64.4(10) 2_665 2_665
O1 Ca1 O1H 132.7(15) . 2_665
O3 Ca1 O1H 67.8(11) 3_565 3_565
O3 Ca1 O1H 140.5(16) 2_665 3_565
O3 Ca1 O1H 72.3(11) . 3_565
O1 Ca1 O1H 64.4(10) 3_565 3_565
O1 Ca1 O1H 132.7(15) 2_665 3_565
O1 Ca1 O1H 70.1(11) . 3_565
O1H Ca1 O1H 119.81(17) 2_665 3_565
O3 Ca1 O1H 140.5(16) 3_565 .
O3 Ca1 O1H 72.3(11) 2_665 .
O3 Ca1 O1H 67.8(11) . .
O1 Ca1 O1H 132.7(15) 3_565 .
O1 Ca1 O1H 70.1(11) 2_665 .
O1 Ca1 O1H 64.4(10) . .
O1H Ca1 O1H 119.80(17) 2_665 .
O1H Ca1 O1H 119.80(16) 3_565 .
O3 Ca1 Cu2 64.9(9) 3_565 2_665
O3 Ca1 Cu2 34.5(9) 2_665 2_665
O3 Ca1 Cu2 107.1(12) . 2_665
O1 Ca1 Cu2 104.0(8) 3_565 2_665
O1 Ca1 Cu2 81.0(7) 2_665 2_665
O1 Ca1 Cu2 156.4(9) . 2_665
O1H Ca1 Cu2 35.2(8) 2_665 2_665
O1H Ca1 Cu2 131.9(8) 3_565 2_665
O1H Ca1 Cu2 102.3(6) . 2_665
O3 Ca1 Cu2 34.5(9) 3_565 3_565
O3 Ca1 Cu2 107.1(12) 2_665 3_565
O3 Ca1 Cu2 64.9(9) . 3_565
O1 Ca1 Cu2 81.0(7) 3_565 3_565
O1 Ca1 Cu2 156.4(9) 2_665 3_565
O1 Ca1 Cu2 104.0(8) . 3_565
O1H Ca1 Cu2 102.3(6) 2_665 3_565
O1H Ca1 Cu2 35.2(8) 3_565 3_565
O1H Ca1 Cu2 131.9(8) . 3_565
Cu2 Ca1 Cu2 99.2(5) 2_665 3_565
O3 Ca1 Cu2 107.1(12) 3_565 .
O3 Ca1 Cu2 64.9(9) 2_665 .
O3 Ca1 Cu2 34.5(9) . .
O1 Ca1 Cu2 156.4(9) 3_565 .
O1 Ca1 Cu2 104.0(8) 2_665 .
O1 Ca1 Cu2 81.0(7) . .
O1H Ca1 Cu2 131.9(8) 2_665 .
O1H Ca1 Cu2 102.3(6) 3_565 .
O1H Ca1 Cu2 35.2(8) . .
Cu2 Ca1 Cu2 99.2(5) 2_665 .
Cu2 Ca1 Cu2 99.2(5) 3_565 .
Cu1 O1H Cu2 120.6(9) . .
Cu1 O1H Ca1 101.6(12) . .
Cu2 O1H Ca1 96.3(12) . .
C1 O1 Cu1 117(4) . .
C1 O1 Ca1 144(4) . .
Cu1 O1 Ca1 99.7(14) . .
C4 O2 Cu1 111(3) 4_665 .
C5 O3 Cu2 111(3) . .
C5 O3 Ca1 144(3) . .
Cu2 O3 Ca1 103.4(15) . .
C5 O4 Cu2 124(3) 2_665 .
C3 O5 Cu2 103(4) . .
C1 O6 Cu1 117(4) . 3_565
C2 N1 C3 126(5) . 4_665
C2 N1 Cu1 122(4) . .
C3 N1 Cu1 111(4) 4_665 .
C4 N2 C6 124(4) . .
C4 N2 Cu2 122(4) . .
C6 N2 Cu2 114(3) . .
O1 C1 O6 124(6) . .
O1 C1 C2 119(6) . .
O6 C1 C2 113(5) . .
N1 C2 C1S 121(5) . .
N1 C2 C1 103(5) . .
C1S C2 C1 99(5) . .
O5 C3 N1 121(5) . 4_664
O5 C3 C4 124(4) . .
N1 C3 C4 114(4) 4_664 .
N2 C4 O2 135(5) . 4_664
N2 C4 C3 109(4) . .
O2 C4 C3 115(4) 4_664 .
O4 C5 O3 120(4) 3_565 .
O4 C5 C6 119(4) 3_565 .
O3 C5 C6 118(4) . .
C5 C6 C4S 115(3) . .
C5 C6 N2 106(4) . .
C4S C6 N2 107(3) . .
C2S C1S C2 141(5) . .
C1S C2S S1 101(2) . .
C1S C2S Cl1 89(4) . 6
S1 C2S Cl1 108.8(17) . 6
C3S S1 C2S 127.6 . .
C3S S1 Au1 69.8 . .
C2S S1 Au1 118.9 . .
S1 C3S Au1 68.8 . .
C6 C4S C5S 120(2) . .
C4S C5S S2 141.6 . .
C6S S2 C5S 74.3 . .
C6S S2 Au2 111.1 . .
C5S S2 Au2 89.7 . .
C2S Cl1 Au2 133(3) 5_554 .
C2S Cl1 Au1 135(3) 5_554 .
Au2 Cl1 Au1 74.8(19) . .
S1 Au1 C3S 41.4 . .
S1 Au1 Cl1 147.3(15) . .
C3S Au1 Cl1 170.7(15) . .
S1 Au1 Au2 105.0 . .
C3S Au1 Au2 140.0 . .
Cl1 Au1 Au2 48.5(14) . .
Cl1 Au2 S2 85.6(17) . .
Cl1 Au2 Au1 56.7(16) . .
S2 Au2 Au1 72.7 . .

loop_
_geom_bond_atom_site_label_1
_geom_bond_atom_site_label_2
_geom_bond_distance
_geom_bond_site_symmetry_2
Cu1 O1H 1.83(4) .
Cu1 N1 1.90(5) .
Cu1 O1 1.97(3) .
Cu1 O2 2.00(3) .
Cu1 O6 2.17(4) 2_665
Cu1 Ca1 3.462(15) .
Cu2 N2 1.89(4) .
Cu2 O1H 1.99(4) .
Cu2 O3 2.00(4) .
Cu2 O5 2.03(4) .
Cu2 O4 2.32(3) .
Cu2 Ca1 3.437(15) .
Ca1 O3 2.37(4) 3_565
Ca1 O3 2.37(4) 2_665
Ca1 O3 2.37(4) .
Ca1 O1 2.54(4) 3_565
Ca1 O1 2.54(4) 2_665
Ca1 O1 2.54(4) .
Ca1 O1H 2.591(18) 2_665
Ca1 O1H 2.591(18) 3_565
Ca1 O1H 2.591(18) .
Ca1 Cu2 3.437(15) 2_665
Ca1 Cu2 3.437(15) 3_565
O1 C1 1.12(7) .
O2 C4 1.38(6) 4_665
O3 C5 1.46(6) .
O4 C5 1.13(5) 2_665
O5 C3 1.24(6) .
O6 C1 1.46(7) .
O6 Cu1 2.17(4) 3_565
N1 C2 1.30(6) .
N1 C3 1.46(7) 4_665
N2 C4 1.12(5) .
N2 C6 1.65(5) .
C1 C2 1.61(8) .
C2 C1S 1.56(4) .
C3 N1 1.46(7) 4_664
C3 C4 1.49(5) .
C4 O2 1.38(6) 4_664
C5 O4 1.13(5) 3_565
C5 C6 1.49(6) .
C6 C4S 1.54(3) .
C1S C2S 1.52(3) .
C2S S1 1.8450 .
C2S Cl1 2.20(7) 6
S1 C3S 1.8428 .
S1 Au1 2.5956 .
C3S Au1 2.6124 .
C4S C5S 1.5500 .
C5S S2 1.8801 .
S2 C6S 1.8773 .
S2 Au2 2.8989 .
Cl1 C2S 2.20(7) 5_554
Cl1 Au2 2.36(7) .
Cl1 Au1 2.63(7) .
Au1 Au2 3.0428 .
O1M C1M 1.54(9) .
